data_2311860
loop_
_publ_author_name
'Katzsch, Felix'
'Gruber, Tobias'
'Weber, Edwin'

_publ_section_title
;
 Crystal structures of functional building blocks derived from
 bis(benzo[b]thiophen-2-yl)methane.
;
_journal_coeditor_code EG3204
_journal_issue 'Pt 9'
_journal_name_full 'Acta crystallographica. Section C, Structural chemistry'
_journal_page_first 679
_journal_page_last 684
_journal_paper_doi 10.1107/S2053229616012973
_journal_volume 72
_journal_year 2016
_chemical_formula_iupac 'C22 H20 O S2 Si'
_chemical_formula_moiety 'C22 H20 O S2 Si'
_chemical_formula_sum 'C22 H20 O S2 Si'
_chemical_formula_weight 392.59
_chemical_name_systematic
;
1,1-Bis(benzo[<i>b</i>]thiophen-2-yl)-3-(trimethylsilyl)prop-2-yn-1-ol
;
_space_group_crystal_system orthorhombic
_space_group_IT_number 62
_space_group_name_Hall '-P 2ac 2n'
_space_group_name_H-M_alt 'P n m a'
_atom_sites_solution_hydrogens mixed
_audit_creation_method SHELXL-2014/7
_cell_angle_alpha 90
_cell_angle_beta 90
_cell_angle_gamma 90
_cell_formula_units_Z 4
_cell_length_a 19.3755(5)
_cell_length_b 17.0998(4)
_cell_length_c 5.96560(10)
_cell_measurement_reflns_used 4265
_cell_measurement_temperature 100(2)
_cell_measurement_theta_max 33.44
_cell_measurement_theta_min 2.42
_cell_volume 1976.51(8)
_computing_cell_refinement
;
SAINT-NT (Bruker, 2008)
;
_computing_data_collection
;
APEX2 (Bruker, 2008)
;
_computing_data_reduction
;
SAINT-NT (Bruker, 2008)
;
_computing_molecular_graphics
;
ORTEP-3 (Farrugia, 2012)
;
_computing_publication_material
;
SHELXTL (Sheldrick, 2008)
;
_computing_structure_refinement
;
SHELXL2014 (Sheldrick, 2015)
;
_computing_structure_solution
;
SHELXS97 (Sheldrick, 2008)
;
_diffrn_ambient_temperature 100(2)
_diffrn_measured_fraction_theta_full 1.000
_diffrn_measured_fraction_theta_max 1.000
_diffrn_measurement_device_type 'Bruker Kappa goniometer with an APEXII CCD area detector'
_diffrn_measurement_method '\f and \w scans'
_diffrn_radiation_type MoK\a
_diffrn_radiation_wavelength 0.71073
_diffrn_reflns_av_R_equivalents 0.0160
_diffrn_reflns_limit_h_max 0
_diffrn_reflns_limit_h_min -24
_diffrn_reflns_limit_k_max 17
_diffrn_reflns_limit_k_min -22
_diffrn_reflns_limit_l_max 7
_diffrn_reflns_limit_l_min 0
_diffrn_reflns_number 4278
_diffrn_reflns_theta_full 25.242
_diffrn_reflns_theta_max 27.499
_diffrn_reflns_theta_min 2.102
_exptl_absorpt_coefficient_mu 0.338
_exptl_absorpt_correction_T_max 0.9385
_exptl_absorpt_correction_T_min 0.8279
_exptl_absorpt_correction_type multi-scan
_exptl_absorpt_process_details
;
(SADABS; Sheldrick, 2004)
;
_exptl_crystal_colour colourless
_exptl_crystal_density_diffrn 1.319
_exptl_crystal_description block
_exptl_crystal_F_000 824
_exptl_crystal_size_max 0.58
_exptl_crystal_size_mid 0.44
_exptl_crystal_size_min 0.19
_refine_diff_density_max 0.305
_refine_diff_density_min -0.322
_refine_ls_extinction_method none
_refine_ls_goodness_of_fit_ref 1.062
_refine_ls_hydrogen_treatment mixed
_refine_ls_matrix_type full
_refine_ls_number_parameters 151
_refine_ls_number_reflns 2345
_refine_ls_number_restraints 5
_refine_ls_restrained_S_all 1.081
_refine_ls_R_factor_all 0.0400
_refine_ls_R_factor_gt 0.0327
_refine_ls_shift/su_max 0.001
_refine_ls_shift/su_mean 0.000
_refine_ls_structure_factor_coef Fsqd
_refine_ls_weighting_details 'w=1/[\s^2^(Fo^2^)+(0.0349P)^2^+0.8238P] where P=(Fo^2^+2Fc^2^)/3'
_refine_ls_weighting_scheme calc
_refine_ls_wR_factor_gt 0.0788
_refine_ls_wR_factor_ref 0.0820
_reflns_number_gt 1991
_reflns_number_total 2345
_reflns_threshold_expression 'I > 2\s(I)'
_cod_data_source_file eg3204sup1.cif
_cod_data_source_block II
_cod_database_code 2311860
_shelx_space_group_comment
;
The symmetry employed for this shelxl refinement is uniquely defined
by the following loop, which should always be used as a source of
symmetry information in preference to the above space-group names.
They are only intended as comments.
;

loop_
_space_group_symop_operation_xyz
'x, y, z'
'-x+1/2, -y, z+1/2'
'-x, y+1/2, -z'
'x+1/2, -y+1/2, -z+1/2'
'-x, -y, -z'
'x-1/2, y, -z-1/2'
'x, -y-1/2, z'
'-x-1/2, y-1/2, z-1/2'

loop_
_atom_site_type_symbol
_atom_site_label
_atom_site_fract_x
_atom_site_fract_y
_atom_site_fract_z
_atom_site_U_iso_or_equiv
_atom_site_adp_type
_atom_site_calc_flag
_atom_site_occupancy
_atom_site_disorder_assembly
_atom_site_disorder_group
Si Si1 0.49457(2) 0.7500 0.27063(8) 0.02004(13) Uani d 1 . .
S S1 0.18173(4) 0.64903(5) 0.72862(13) 0.02106(16) Uani d 0.64 A 1
S S1B 0.25524(8) 0.62932(10) 0.2747(2) 0.0179(3) Uani d 0.36 A 2
C C1 0.28354(9) 0.7500 0.5884(3) 0.0201(4) Uani d 1 A .
O O1 0.29528(7) 0.7500 0.8252(2) 0.0271(3) Uani d 1 . .
H H1 0.3138(19) 0.7922(13) 0.865(6) 0.052(12) Uiso d 0.5 . .
C C2 0.24199(6) 0.67730(8) 0.5315(2) 0.0181(3) Uani d 1 . .
C C3 0.24152(18) 0.6339(3) 0.3446(6) 0.0244(8) Uani d 0.64 A 1
H H3 0.2710 0.6445 0.2212 0.029 Uiso calc 0.64 A 1
C C3B 0.1927(3) 0.6387(3) 0.6495(8) 0.0258(13) Uani d 0.36 A 2
H H3B 0.1816 0.6547 0.7976 0.031 Uiso calc 0.36 A 2
C C4 0.19188(6) 0.56845(8) 0.3441(2) 0.0240(3) Uani d 1 . .
C C5 0.17515(8) 0.50935(9) 0.1933(3) 0.0316(3) Uani d 1 . .
H H5 0.1988 0.5052 0.0544 0.038 Uiso calc 1 . .
C C6 0.12397(9) 0.45706(9) 0.2476(3) 0.0362(4) Uani d 1 . .
H H6 0.1122 0.4167 0.1452 0.043 Uiso calc 1 . .
C C7 0.08915(8) 0.46275(9) 0.4518(3) 0.0358(4) Uani d 1 . .
H H7 0.0537 0.4263 0.4860 0.043 Uiso calc 1 . .
C C8 0.10537(7) 0.52028(9) 0.6043(3) 0.0284(3) Uani d 1 . .
H H8 0.0817 0.5237 0.7435 0.034 Uiso calc 1 . .
C C9 0.15736(7) 0.57358(8) 0.5501(2) 0.0210(3) Uani d 1 . .
C C10 0.34990(9) 0.7500 0.4663(3) 0.0226(4) Uani d 1 . .
C C11 0.40588(9) 0.7500 0.3796(3) 0.0210(4) Uani d 1 A .
C C12 0.49279(11) 0.7500 -0.0405(3) 0.0293(4) Uani d 1 . .
H H12A 0.4822 0.6972 -0.0946 0.044 Uiso calc 0.5 . .
H H12B 0.5379 0.7663 -0.0980 0.044 Uiso calc 0.5 . .
H H12C 0.4573 0.7865 -0.0931 0.044 Uiso calc 0.5 . .
C C13 0.53701(10) 0.83950(13) 0.3775(3) 0.0549(6) Uani d 1 . .
H H13A 0.5136 0.8857 0.3168 0.082 Uiso calc 1 . .
H H13B 0.5855 0.8399 0.3308 0.082 Uiso calc 1 . .
H H13C 0.5344 0.8403 0.5416 0.082 Uiso calc 1 . .

loop_
_atom_site_aniso_label
_atom_site_aniso_U_11
_atom_site_aniso_U_22
_atom_site_aniso_U_33
_atom_site_aniso_U_12
_atom_site_aniso_U_13
_atom_site_aniso_U_23
Si1 0.0120(2) 0.0312(3) 0.0169(2) 0.000 0.00120(18) 0.000
S1 0.0191(3) 0.0254(3) 0.0187(4) -0.0036(2) 0.0057(3) 0.0020(3)
S1B 0.0156(7) 0.0208(5) 0.0172(7) -0.0021(5) 0.0032(5) 0.0035(5)
C1 0.0148(8) 0.0296(10) 0.0158(8) 0.000 -0.0005(7) 0.000
O1 0.0242(7) 0.0393(9) 0.0179(7) 0.000 -0.0056(6) 0.000
C2 0.0125(5) 0.0254(7) 0.0162(6) 0.0037(5) 0.0010(4) 0.0029(5)
C3 0.0103(15) 0.0362(16) 0.027(2) 0.0044(11) 0.0061(12) 0.0153(16)
C3B 0.027(3) 0.039(3) 0.012(3) 0.0108(19) 0.005(2) -0.002(2)
C4 0.0141(6) 0.0306(7) 0.0272(7) 0.0084(5) 0.0018(5) 0.0102(6)
C5 0.0313(8) 0.0383(8) 0.0251(7) 0.0201(6) 0.0026(6) 0.0001(6)
C6 0.0430(9) 0.0249(7) 0.0408(9) 0.0104(7) -0.0100(7) -0.0111(7)
C7 0.0298(8) 0.0240(7) 0.0537(10) -0.0055(6) 0.0011(7) 0.0001(7)
C8 0.0247(7) 0.0293(7) 0.0313(8) -0.0004(5) 0.0080(6) 0.0020(6)
C9 0.0193(6) 0.0202(6) 0.0236(7) 0.0029(5) -0.0010(5) 0.0016(5)
C10 0.0159(9) 0.0258(10) 0.0262(10) 0.000 -0.0013(7) 0.000
C11 0.0156(8) 0.0214(9) 0.0259(9) 0.000 -0.0012(7) 0.000
C12 0.0340(11) 0.0353(12) 0.0186(9) 0.000 0.0003(8) 0.000
C13 0.0603(12) 0.0809(14) 0.0235(8) -0.0531(11) -0.0021(8) 0.0002(9)

loop_
_atom_type_symbol
_atom_type_description
_atom_type_scat_dispersion_real
_atom_type_scat_dispersion_imag
_atom_type_scat_source
C C 0.0033 0.0016 'International Tables Vol C Tables 4.2.6.8 and 6.1.1.4'
H H 0.0000 0.0000 'International Tables Vol C Tables 4.2.6.8 and 6.1.1.4'
O O 0.0106 0.0060 'International Tables Vol C Tables 4.2.6.8 and 6.1.1.4'
S S 0.1246 0.1234 'International Tables Vol C Tables 4.2.6.8 and 6.1.1.4'
Si Si 0.0817 0.0704 'International Tables Vol C Tables 4.2.6.8 and 6.1.1.4'

loop_
_geom_angle_atom_site_label_1
_geom_angle_atom_site_label_2
_geom_angle_atom_site_label_3
_geom_angle_site_symmetry_1
_geom_angle_site_symmetry_3
_geom_angle
C11 Si1 C13 . 7_575 107.08(8)
C11 Si1 C13 . . 107.08(8)
C13 Si1 C13 7_575 . 111.57(15)
C11 Si1 C12 . . 109.66(10)
C13 Si1 C12 7_575 . 110.66(7)
C13 Si1 C12 . . 110.66(7)
C2 S1 C9 . . 88.52(7)
C4 S1B C2 . . 88.13(9)
O1 C1 C10 . . 110.37(15)
O1 C1 C2 . 7_575 107.74(10)
C10 C1 C2 . 7_575 110.54(10)
O1 C1 C2 . . 107.74(10)
C10 C1 C2 . . 110.55(10)
C2 C1 C2 7_575 . 109.82(14)
C1 O1 H1 . . 110(3)
C3 C2 C1 . . 130.00(19)
C3B C2 C1 . . 130.9(2)
C3 C2 S1 . . 114.04(17)
C1 C2 S1 . . 115.81(10)
C3B C2 S1B . . 109.1(2)
C1 C2 S1B . . 119.97(11)
C2 C3 C4 . . 115.2(2)
C2 C3 H3 . . 122.4
C4 C3 H3 . . 122.4
C2 C3B C9 . . 119.9(4)
C2 C3B H3B . . 120.0
C9 C3B H3B . . 120.0
C5 C4 C9 . . 120.08(13)
C5 C4 C3 . . 134.76(17)
C9 C4 C3 . . 105.16(17)
C5 C4 S1B . . 117.77(12)
C9 C4 S1B . . 122.12(12)
C6 C5 C4 . . 119.22(14)
C6 C5 H5 . . 120.4
C4 C5 H5 . . 120.4
C5 C6 C7 . . 120.62(14)
C5 C6 H6 . . 119.7
C7 C6 H6 . . 119.7
C8 C7 C6 . . 121.10(14)
C8 C7 H7 . . 119.4
C6 C7 H7 . . 119.4
C7 C8 C9 . . 118.54(14)
C7 C8 H8 . . 120.7
C9 C8 H8 . . 120.7
C8 C9 C4 . . 120.43(13)
C8 C9 C3B . . 139.0(2)
C4 C9 C3B . . 100.6(2)
C8 C9 S1 . . 122.57(11)
C4 C9 S1 . . 116.99(11)
C11 C10 C1 . . 176.0(2)
C10 C11 Si1 . . 175.22(18)
Si1 C12 H12A . . 109.5
Si1 C12 H12B . . 109.5
H12A C12 H12B . . 109.5
Si1 C12 H12C . . 109.5
H12A C12 H12C . . 109.5
H12B C12 H12C . . 109.5
Si1 C13 H13A . . 109.5
Si1 C13 H13B . . 109.5
H13A C13 H13B . . 109.5
Si1 C13 H13C . . 109.5
H13A C13 H13C . . 109.5
H13B C13 H13C . . 109.5

loop_
_geom_bond_atom_site_label_1
_geom_bond_atom_site_label_2
_geom_bond_site_symmetry_2
_geom_bond_distance
Si1 C11 . 1.8372(19)
Si1 C13 7_575 1.8508(17)
Si1 C13 . 1.8508(17)
Si1 C12 . 1.856(2)
S1 C2 . 1.7263(14)
S1 C9 . 1.7384(15)
S1B C4 . 1.662(2)
S1B C2 . 1.7567(19)
C1 O1 . 1.431(2)
C1 C10 . 1.478(3)
C1 C2 7_575 1.5193(16)
C1 C2 . 1.5194(16)
O1 H1 . 0.839(10)
C2 C3 . 1.339(4)
C2 C3B . 1.358(5)
C3 C4 . 1.476(4)
C3 H3 . 0.9500
C3B C9 . 1.435(5)
C3B H3B . 0.9500
C4 C5 . 1.391(2)
C4 C9 . 1.4018(19)
C5 C6 . 1.374(2)
C5 H5 . 0.9500
C6 C7 . 1.396(2)
C6 H6 . 0.9500
C7 C8 . 1.377(2)
C7 H7 . 0.9500
C8 C9 . 1.3965(19)
C8 H8 . 0.9500
C10 C11 . 1.202(3)
C12 H12A . 0.9800
C12 H12B . 0.9800
C12 H12C . 0.9800
C13 H13A . 0.9800
C13 H13B . 0.9800
C13 H13C . 0.9800

loop_
_geom_hbond_atom_site_label_D
_geom_hbond_atom_site_label_H
_geom_hbond_atom_site_label_A
_geom_hbond_site_symmetry_A
_geom_hbond_distance_DH
_geom_hbond_distance_HA
_geom_hbond_distance_DA
_geom_hbond_angle_DHA
O1 H1 S1B 7_576 0.839(10) 3.01(4) 3.4717(19) 117(3)
C5 H5 S1B 2_564 0.95 2.98 3.698(2) 133.7

loop_
_geom_torsion_atom_site_label_1
_geom_torsion_atom_site_label_2
_geom_torsion_atom_site_label_3
_geom_torsion_atom_site_label_4
_geom_torsion_site_symmetry_1
_geom_torsion
O1 C1 C2 C3 . -149.3(3)
C10 C1 C2 C3 . -28.6(3)
C2 C1 C2 C3 7_575 93.6(3)
O1 C1 C2 C3B . 33.6(4)
C10 C1 C2 C3B . 154.3(3)
C2 C1 C2 C3B 7_575 -83.5(4)
O1 C1 C2 S1 . 35.55(14)
C10 C1 C2 S1 . 156.23(11)
C2 C1 C2 S1 7_575 -81.53(15)
O1 C1 C2 S1B . -146.19(12)
C10 C1 C2 S1B . -25.51(17)
C2 C1 C2 S1B 7_575 96.73(15)
C9 S1 C2 C3 . 1.7(2)
C9 S1 C2 C1 . 177.66(10)
C4 S1B C2 C3B . 3.4(3)
C4 S1B C2 C1 . -176.76(11)
C1 C2 C3 C4 . -177.48(16)
S1 C2 C3 C4 . -2.2(3)
C1 C2 C3B C9 . 175.6(2)
S1B C2 C3B C9 . -4.6(5)
C2 C3 C4 C5 . -178.47(17)
C2 C3 C4 C9 . 1.5(3)
C2 S1B C4 C5 . -179.69(11)
C2 S1B C4 C9 . -1.93(15)
C9 C4 C5 C6 . 0.9(2)
C3 C4 C5 C6 . -179.2(3)
S1B C4 C5 C6 . 178.67(13)
C4 C5 C6 C7 . -0.2(2)
C5 C6 C7 C8 . -0.5(2)
C6 C7 C8 C9 . 0.4(2)
C7 C8 C9 C4 . 0.2(2)
C7 C8 C9 C3B . -177.5(4)
C7 C8 C9 S1 . 179.50(12)
C5 C4 C9 C8 . -0.89(19)
C3 C4 C9 C8 . 179.1(2)
S1B C4 C9 C8 . -178.61(13)
C5 C4 C9 C3B . 177.6(3)
S1B C4 C9 C3B . -0.1(3)
C5 C4 C9 S1 . 179.80(11)
C3 C4 C9 S1 . -0.2(2)
C2 C3B C9 C8 . -178.9(2)
C2 C3B C9 C4 . 3.1(5)
C2 S1 C9 C8 . 179.90(12)
C2 S1 C9 C4 . -0.82(11)
